data_7023904
loop_
_publ_author_name
'Scott, Hayley S.'
'Ross, Tamsyn M.'
'Chilton, Nicholas F.'
'Gass, Ian A.'
'Moubaraki, Boujemaa'
'Chastanet, Guillaume'
'Paradis, Nicolas'
'L\`etard, Jean-Fran\,cois'
'Vignesh, Kuduva R.'
'Rajaraman, Gopalan'
'Batten, Stuart R.'
'Murray, Keith S.'

_publ_section_title
;
 Crown-linked dipyridylamino-triazine ligands and their spin-crossover
 iron(ii) derivatives: magnetism, photomagnetism and cooperativity.
;
_journal_issue 47
_journal_name_full 'Dalton transactions (Cambridge, England : 2003)'
_journal_page_first 16494
_journal_page_last 16509
_journal_paper_doi 10.1039/c3dt51839f
_journal_volume 42
_journal_year 2013
_chemical_formula_moiety
;
C48 H60 Fe N18 O4 S2
;
_chemical_formula_sum 'C48 H60 Fe N18 O4 S2'
_chemical_formula_weight 1073.11
_chemical_name_systematic
;
?
;
_space_group_IT_number 60
_symmetry_cell_setting orthorhombic
_symmetry_space_group_name_Hall '-P 2n 2ab'
_symmetry_space_group_name_H-M 'P b c n'
_atom_sites_solution_hydrogens geom
_atom_sites_solution_primary direct
_atom_sites_solution_secondary difmap
_audit_creation_method SHELXL-97
_cell_angle_alpha 90.00
_cell_angle_beta 90.00
_cell_angle_gamma 90.00
_cell_formula_units_Z 4
_cell_length_a 16.646(3)
_cell_length_b 19.181(4)
_cell_length_c 17.078(3)
_cell_measurement_reflns_used 40224
_cell_measurement_temperature 173(2)
_cell_measurement_theta_max 28.7
_cell_measurement_theta_min 0.41
_cell_volume 5452.8(18)
_computing_cell_refinement 'DENZO-SMN (Otwinowski & Minor, 1997)'
_computing_data_collection 'Collect (Hooft, 1999)'
_computing_data_reduction 'DENZO-SMN (Otwinowski & Minor, 1997)'
_computing_molecular_graphics 'X-Seed (Barbour, 1999)'
_computing_publication_material 'CIFTAB (Sheldrick, 1997)'
_computing_structure_refinement 'SHELXL-97 (Sheldrick, 1997)'
_computing_structure_solution 'SHELXS-97 (Sheldrick, 1990)'
_diffrn_ambient_temperature 173(2)
_diffrn_measured_fraction_theta_full 0.999
_diffrn_measured_fraction_theta_max 0.992
_diffrn_measurement_device_type 'Nonius KappaCCD'
_diffrn_measurement_method 'scans in phi and omega'
_diffrn_radiation_monochromator graphite
_diffrn_radiation_source 'fine-focus sealed tube'
_diffrn_radiation_type MoK\a
_diffrn_radiation_wavelength 0.71073
_diffrn_reflns_av_R_equivalents 0.1000
_diffrn_reflns_av_sigmaI/netI 0.0708
_diffrn_reflns_limit_h_max 22
_diffrn_reflns_limit_h_min -15
_diffrn_reflns_limit_k_max 25
_diffrn_reflns_limit_k_min -23
_diffrn_reflns_limit_l_max 22
_diffrn_reflns_limit_l_min -22
_diffrn_reflns_number 37799
_diffrn_reflns_theta_full 27.50
_diffrn_reflns_theta_max 28.57
_diffrn_reflns_theta_min 1.62
_diffrn_standards_decay_% 0
_diffrn_standards_interval_count 0
_diffrn_standards_interval_time 0
_diffrn_standards_number 0
_exptl_absorpt_coefficient_mu 0.413
_exptl_absorpt_correction_T_max 0.921
_exptl_absorpt_correction_T_min 0.862
_exptl_absorpt_correction_type empirical
_exptl_absorpt_process_details SORTAV
_exptl_crystal_colour orange
_exptl_crystal_density_diffrn 1.307
_exptl_crystal_density_method 'not measured'
_exptl_crystal_description block
_exptl_crystal_F_000 2256
_exptl_crystal_size_max 0.5
_exptl_crystal_size_mid 0.3
_exptl_crystal_size_min 0.2
_platon_squeeze_details
;
This could amount to a large number of partially occupied water,
methanol or dichloromethane and so can not be specified
;
_refine_diff_density_max 0.693
_refine_diff_density_min -0.452
_refine_diff_density_rms 0.085
_refine_ls_extinction_method none
_refine_ls_goodness_of_fit_ref 1.075
_refine_ls_hydrogen_treatment constr
_refine_ls_matrix_type full
_refine_ls_number_parameters 332
_refine_ls_number_reflns 6906
_refine_ls_number_restraints 0
_refine_ls_restrained_S_all 1.075
_refine_ls_R_factor_all 0.1108
_refine_ls_R_factor_gt 0.0648
_refine_ls_shift/su_max 0.000
_refine_ls_shift/su_mean 0.000
_refine_ls_structure_factor_coef Fsqd
_refine_ls_weighting_details 'calc w=1/[\s^2^(Fo^2^)+(0.0871P)^2^+0.9542P] where P=(Fo^2^+2Fc^2^)/3'
_refine_ls_weighting_scheme calc
_refine_ls_wR_factor_gt 0.1567
_refine_ls_wR_factor_ref 0.1751
_reflns_number_gt 4418
_reflns_number_total 6906
_reflns_threshold_expression >2sigma(I)
_cod_data_source_file c3dt51839f.txt
_cod_data_source_block 3sq
_cod_original_cell_volume 5452.9(19)
_cod_original_sg_symbol_H-M Pbcn
_cod_database_code 7023904

loop_
_symmetry_equiv_pos_as_xyz
'x, y, z'
'-x+1/2, -y+1/2, z+1/2'
'x+1/2, -y+1/2, -z'
'-x, y, -z+1/2'
'-x, -y, -z'
'x-1/2, y-1/2, -z-1/2'
'-x-1/2, y-1/2, z'
'x, -y, z-1/2'

loop_
_atom_site_label
_atom_site_type_symbol
_atom_site_fract_x
_atom_site_fract_y
_atom_site_fract_z
_atom_site_U_iso_or_equiv
_atom_site_adp_type
_atom_site_occupancy
_atom_site_symmetry_multiplicity
_atom_site_calc_flag
_atom_site_refinement_flags
Fe1 Fe 0.5000 0.68606(2) 0.7500 0.02498(16) Uani 1 2 d S
S1 S 0.64831(7) 0.49255(5) 0.64000(7) 0.0773(4) Uani 1 1 d .
O1 O 0.57448(13) 1.13061(11) 0.61136(14) 0.0546(6) Uani 1 1 d .
O28 O 0.32492(15) 1.14360(13) 0.74593(13) 0.0594(7) Uani 1 1 d .
N1 N 0.58180(14) 0.61016(12) 0.71044(14) 0.0388(6) Uani 1 1 d .
N2 N 0.44695(13) 0.68501(10) 0.63319(13) 0.0280(5) Uani 1 1 d .
N3 N 0.57414(12) 0.77152(10) 0.69834(12) 0.0263(5) Uani 1 1 d .
N4 N 0.46778(13) 0.80641(10) 0.61695(12) 0.0265(5) Uani 1 1 d .
N5 N 0.33508(13) 0.83265(10) 0.59446(12) 0.0283(5) Uani 1 1 d .
N6 N 0.42839(12) 0.92341(10) 0.62520(12) 0.0268(5) Uani 1 1 d .
N7 N 0.28953(13) 0.95127(11) 0.60278(14) 0.0328(5) Uani 1 1 d .
N8 N 0.20190(14) 0.86121(11) 0.57824(16) 0.0423(6) Uani 1 1 d .
N9 N 0.38287(13) 1.03671(11) 0.62813(12) 0.0300(5) Uani 1 1 d .
C1 C 0.60837(17) 0.56078(15) 0.68089(17) 0.0385(7) Uani 1 1 d .
C2 C 0.64933(16) 0.77954(14) 0.72546(16) 0.0326(6) Uani 1 1 d .
H2 H 0.6705 0.7446 0.7590 0.039 Uiso 1 1 calc R
C3 C 0.69714(17) 0.83545(15) 0.70726(17) 0.0389(7) Uani 1 1 d .
H3 H 0.7495 0.8400 0.7287 0.047 Uiso 1 1 calc R
C4 C 0.66622(17) 0.88538(14) 0.65615(17) 0.0381(7) Uani 1 1 d .
H4 H 0.6975 0.9250 0.6424 0.046 Uiso 1 1 calc R
C5 C 0.59091(16) 0.87729(13) 0.62583(16) 0.0325(6) Uani 1 1 d .
H5 H 0.5697 0.9106 0.5903 0.039 Uiso 1 1 calc R
C6 C 0.54593(15) 0.81985(12) 0.64760(14) 0.0256(5) Uani 1 1 d .
C7 C 0.45005(15) 0.73916(12) 0.58398(14) 0.0268(6) Uani 1 1 d .
C8 C 0.43799(17) 0.73302(14) 0.50416(16) 0.0367(7) Uani 1 1 d .
H8 H 0.4418 0.7726 0.4709 0.044 Uiso 1 1 calc R
C9 C 0.42035(19) 0.66813(15) 0.47405(17) 0.0414(7) Uani 1 1 d .
H9 H 0.4108 0.6625 0.4196 0.050 Uiso 1 1 calc R
C10 C 0.41658(18) 0.61137(14) 0.52365(17) 0.0398(7) Uani 1 1 d .
H10 H 0.4048 0.5662 0.5040 0.048 Uiso 1 1 calc R
C11 C 0.43028(17) 0.62176(13) 0.60208(16) 0.0351(6) Uani 1 1 d .
H11 H 0.4279 0.5827 0.6361 0.042 Uiso 1 1 calc R
C12 C 0.40763(16) 0.85728(12) 0.61146(14) 0.0251(5) Uani 1 1 d .
C13 C 0.27741(16) 0.88239(13) 0.59168(15) 0.0312(6) Uani 1 1 d .
C14 C 0.36596(16) 0.96783(12) 0.61867(14) 0.0259(5) Uani 1 1 d .
C15 C 0.18303(18) 0.78695(14) 0.56905(18) 0.0416(7) Uani 1 1 d .
H15A H 0.1266 0.7787 0.5849 0.050 Uiso 1 1 calc R
H15B H 0.2180 0.7593 0.6042 0.050 Uiso 1 1 calc R
C16 C 0.1946(3) 0.76243(19) 0.4859(2) 0.0695(11) Uani 1 1 d .
H16A H 0.1598 0.7894 0.4509 0.104 Uiso 1 1 calc R
H16B H 0.1808 0.7129 0.4822 0.104 Uiso 1 1 calc R
H16C H 0.2509 0.7691 0.4706 0.104 Uiso 1 1 calc R
C17 C 0.1351(2) 0.91102(17) 0.5711(3) 0.0681(12) Uani 1 1 d .
H17A H 0.0965 0.8933 0.5316 0.082 Uiso 1 1 calc R
H17B H 0.1563 0.9561 0.5518 0.082 Uiso 1 1 calc R
C18 C 0.0916(3) 0.9231(2) 0.6460(4) 0.1033(18) Uani 1 1 d .
H18A H 0.0715 0.8786 0.6663 0.155 Uiso 1 1 calc R
H18B H 0.0464 0.9548 0.6369 0.155 Uiso 1 1 calc R
H18C H 0.1284 0.9440 0.6842 0.155 Uiso 1 1 calc R
C19 C 0.31871(18) 1.08889(13) 0.62117(17) 0.0373(7) Uani 1 1 d .
H19A H 0.2795 1.0730 0.5814 0.045 Uiso 1 1 calc R
H19B H 0.3422 1.1333 0.6025 0.045 Uiso 1 1 calc R
C20 C 0.27537(18) 1.10177(15) 0.69699(18) 0.0424(7) Uani 1 1 d .
H20A H 0.2239 1.1259 0.6868 0.051 Uiso 1 1 calc R
H20B H 0.2635 1.0569 0.7231 0.051 Uiso 1 1 calc R
C21 C 0.3007(2) 1.1444(2) 0.8259(2) 0.0618(10) Uani 1 1 d .
H21A H 0.2438 1.1298 0.8294 0.074 Uiso 1 1 calc R
H21B H 0.3047 1.1926 0.8462 0.074 Uiso 1 1 calc R
C22 C 0.46183(17) 1.06062(13) 0.65207(15) 0.0321(6) Uani 1 1 d .
H22A H 0.4907 1.0218 0.6779 0.039 Uiso 1 1 calc R
H22B H 0.4557 1.0986 0.6908 0.039 Uiso 1 1 calc R
C23 C 0.51155(19) 1.08689(17) 0.58345(18) 0.0470(8) Uani 1 1 d .
H23A H 0.5347 1.0468 0.5546 0.056 Uiso 1 1 calc R
H23B H 0.4769 1.1134 0.5470 0.056 Uiso 1 1 calc R
C24 C 0.6492(2) 1.0971(2) 0.6238(2) 0.0583(9) Uani 1 1 d .
H24A H 0.6764 1.0885 0.5732 0.070 Uiso 1 1 calc R
H24B H 0.6409 1.0518 0.6503 0.070 Uiso 1 1 calc R

loop_
_atom_site_aniso_label
_atom_site_aniso_U_11
_atom_site_aniso_U_22
_atom_site_aniso_U_33
_atom_site_aniso_U_23
_atom_site_aniso_U_13
_atom_site_aniso_U_12
Fe1 0.0246(3) 0.0177(2) 0.0326(3) 0.000 0.0006(2) 0.000
S1 0.0723(7) 0.0679(6) 0.0918(7) -0.0481(6) -0.0237(6) 0.0361(5)
O1 0.0419(13) 0.0382(12) 0.0837(17) 0.0222(11) -0.0165(12) -0.0158(10)
O28 0.0476(15) 0.0731(17) 0.0576(15) -0.0208(12) -0.0003(11) -0.0096(13)
N1 0.0380(14) 0.0321(13) 0.0463(14) -0.0015(11) 0.0022(11) 0.0095(11)
N2 0.0292(12) 0.0183(10) 0.0367(11) -0.0013(9) -0.0019(9) -0.0026(9)
N3 0.0237(11) 0.0228(10) 0.0325(11) -0.0023(9) 0.0004(9) 0.0006(9)
N4 0.0245(11) 0.0179(10) 0.0370(12) -0.0019(8) -0.0025(10) -0.0005(9)
N5 0.0279(12) 0.0216(10) 0.0355(12) 0.0015(9) -0.0053(10) -0.0034(9)
N6 0.0291(12) 0.0178(10) 0.0334(11) -0.0011(8) -0.0035(9) -0.0019(9)
N7 0.0282(13) 0.0212(11) 0.0490(13) 0.0013(10) -0.0052(11) -0.0010(9)
N8 0.0281(13) 0.0273(12) 0.0714(17) 0.0013(11) -0.0148(12) -0.0042(10)
N9 0.0297(13) 0.0204(10) 0.0398(12) -0.0012(9) -0.0036(10) -0.0010(9)
C1 0.0310(16) 0.0390(16) 0.0456(17) -0.0065(13) -0.0082(13) 0.0091(13)
C2 0.0251(14) 0.0350(15) 0.0378(14) -0.0008(12) -0.0008(12) 0.0003(12)
C3 0.0261(15) 0.0446(17) 0.0460(17) -0.0084(14) -0.0009(13) -0.0067(13)
C4 0.0346(16) 0.0270(14) 0.0526(18) -0.0026(13) 0.0060(14) -0.0113(12)
C5 0.0285(15) 0.0231(13) 0.0459(16) 0.0022(11) 0.0003(12) -0.0022(11)
C6 0.0255(14) 0.0190(12) 0.0323(13) -0.0034(10) 0.0020(11) -0.0004(10)
C7 0.0243(14) 0.0182(12) 0.0378(14) -0.0026(10) -0.0025(11) -0.0009(10)
C8 0.0453(18) 0.0270(14) 0.0378(15) 0.0019(12) -0.0032(13) -0.0032(12)
C9 0.0512(19) 0.0348(15) 0.0382(16) -0.0069(13) -0.0028(14) -0.0050(14)
C10 0.0485(19) 0.0244(14) 0.0464(17) -0.0098(12) -0.0010(14) -0.0037(13)
C11 0.0444(17) 0.0177(12) 0.0432(15) -0.0013(11) -0.0001(13) -0.0059(12)
C12 0.0293(14) 0.0193(12) 0.0267(12) 0.0000(10) -0.0028(11) -0.0013(10)
C13 0.0308(15) 0.0264(13) 0.0364(14) 0.0035(11) -0.0062(12) -0.0019(11)
C14 0.0312(15) 0.0200(12) 0.0267(12) 0.0018(10) -0.0020(11) -0.0017(11)
C15 0.0352(17) 0.0305(14) 0.0590(19) 0.0012(14) -0.0098(14) -0.0114(13)
C16 0.093(3) 0.058(2) 0.057(2) -0.0041(18) -0.016(2) -0.027(2)
C17 0.0332(18) 0.0317(17) 0.139(4) 0.006(2) -0.031(2) -0.0021(14)
C18 0.061(3) 0.063(3) 0.186(6) -0.033(3) 0.011(3) 0.019(2)
C19 0.0417(17) 0.0211(13) 0.0492(17) -0.0010(12) -0.0090(14) 0.0057(12)
C20 0.0341(16) 0.0366(16) 0.0564(19) -0.0090(14) -0.0063(14) 0.0054(13)
C21 0.0388(19) 0.090(3) 0.057(2) -0.023(2) -0.0008(17) 0.0144(19)
C22 0.0374(16) 0.0239(13) 0.0351(14) -0.0015(11) -0.0045(12) -0.0055(12)
C23 0.047(2) 0.0466(18) 0.0476(18) 0.0086(14) -0.0056(14) -0.0181(15)
C24 0.041(2) 0.069(2) 0.064(2) 0.0155(18) 0.0070(17) -0.0060(18)

loop_
_atom_type_symbol
_atom_type_description
_atom_type_scat_dispersion_real
_atom_type_scat_dispersion_imag
_atom_type_scat_source
C C 0.0033 0.0016 'International Tables Vol C Tables 4.2.6.8 and 6.1.1.4'
H H 0.0000 0.0000 'International Tables Vol C Tables 4.2.6.8 and 6.1.1.4'
N N 0.0061 0.0033 'International Tables Vol C Tables 4.2.6.8 and 6.1.1.4'
O O 0.0106 0.0060 'International Tables Vol C Tables 4.2.6.8 and 6.1.1.4'
S S 0.1246 0.1234 'International Tables Vol C Tables 4.2.6.8 and 6.1.1.4'
Fe Fe 0.3463 0.8444 'International Tables Vol C Tables 4.2.6.8 and 6.1.1.4'

loop_
_geom_angle_atom_site_label_1
_geom_angle_atom_site_label_2
_geom_angle_atom_site_label_3
_geom_angle
_geom_angle_site_symmetry_1
_geom_angle_site_symmetry_3
N1 Fe1 N1 92.47(13) . 4_656
N1 Fe1 N2 91.45(9) . 4_656
N1 Fe1 N2 87.83(9) 4_656 4_656
N1 Fe1 N2 87.83(9) . .
N1 Fe1 N2 91.45(9) 4_656 .
N2 Fe1 N2 178.95(10) 4_656 .
N1 Fe1 N3 91.34(9) . .
N1 Fe1 N3 172.71(8) 4_656 .
N2 Fe1 N3 98.29(8) 4_656 .
N2 Fe1 N3 82.49(7) . .
N1 Fe1 N3 172.71(8) . 4_656
N1 Fe1 N3 91.34(9) 4_656 4_656
N2 Fe1 N3 82.49(7) 4_656 4_656
N2 Fe1 N3 98.29(8) . 4_656
N3 Fe1 N3 85.56(10) . 4_656
C24 O1 C23 115.4(3) . .
C20 O28 C21 113.9(3) . .
C1 N1 Fe1 161.9(2) . .
C7 N2 C11 117.2(2) . .
C7 N2 Fe1 123.50(16) . .
C11 N2 Fe1 116.76(17) . .
C2 N3 C6 117.8(2) . .
C2 N3 Fe1 117.56(17) . .
C6 N3 Fe1 124.34(16) . .
C12 N4 C6 123.41(19) . .
C12 N4 C7 116.9(2) . .
C6 N4 C7 119.6(2) . .
C12 N5 C13 113.7(2) . .
C12 N6 C14 112.7(2) . .
C14 N7 C13 113.8(2) . .
C13 N8 C15 120.9(2) . .
C13 N8 C17 121.8(2) . .
C15 N8 C17 117.4(2) . .
C14 N9 C22 121.9(2) . .
C14 N9 C19 120.1(2) . .
C22 N9 C19 117.8(2) . .
N1 C1 S1 178.3(3) . .
N3 C2 C3 123.5(3) . .
N3 C2 H2 118.2 . .
C3 C2 H2 118.2 . .
C2 C3 C4 117.7(3) . .
C2 C3 H3 121.1 . .
C4 C3 H3 121.1 . .
C5 C4 C3 119.9(2) . .
C5 C4 H4 120.1 . .
C3 C4 H4 120.1 . .
C4 C5 C6 119.1(3) . .
C4 C5 H5 120.5 . .
C6 C5 H5 120.5 . .
N3 C6 C5 122.0(2) . .
N3 C6 N4 115.3(2) . .
C5 C6 N4 122.6(2) . .
N2 C7 C8 123.2(2) . .
N2 C7 N4 117.3(2) . .
C8 C7 N4 119.5(2) . .
C9 C8 C7 118.4(2) . .
C9 C8 H8 120.8 . .
C7 C8 H8 120.8 . .
C8 C9 C10 119.5(3) . .
C8 C9 H9 120.2 . .
C10 C9 H9 120.2 . .
C11 C10 C9 118.5(2) . .
C11 C10 H10 120.8 . .
C9 C10 H10 120.8 . .
N2 C11 C10 123.2(2) . .
N2 C11 H11 118.4 . .
C10 C11 H11 118.4 . .
N5 C12 N6 127.7(2) . .
N5 C12 N4 114.6(2) . .
N6 C12 N4 117.7(2) . .
N8 C13 N7 117.4(2) . .
N8 C13 N5 117.2(2) . .
N7 C13 N5 125.4(2) . .
N7 C14 N6 126.8(2) . .
N7 C14 N9 116.8(2) . .
N6 C14 N9 116.4(2) . .
N8 C15 C16 112.1(3) . .
N8 C15 H15A 109.2 . .
C16 C15 H15A 109.2 . .
N8 C15 H15B 109.2 . .
C16 C15 H15B 109.2 . .
H15A C15 H15B 107.9 . .
C15 C16 H16A 109.5 . .
C15 C16 H16B 109.5 . .
H16A C16 H16B 109.5 . .
C15 C16 H16C 109.5 . .
H16A C16 H16C 109.5 . .
H16B C16 H16C 109.5 . .
N8 C17 C18 113.4(4) . .
N8 C17 H17A 108.9 . .
C18 C17 H17A 108.9 . .
N8 C17 H17B 108.9 . .
C18 C17 H17B 108.9 . .
H17A C17 H17B 107.7 . .
C17 C18 H18A 109.5 . .
C17 C18 H18B 109.5 . .
H18A C18 H18B 109.5 . .
C17 C18 H18C 109.5 . .
H18A C18 H18C 109.5 . .
H18B C18 H18C 109.5 . .
N9 C19 C20 113.0(2) . .
N9 C19 H19A 109.0 . .
C20 C19 H19A 109.0 . .
N9 C19 H19B 109.0 . .
C20 C19 H19B 109.0 . .
H19A C19 H19B 107.8 . .
O28 C20 C19 108.7(2) . .
O28 C20 H20A 109.9 . .
C19 C20 H20A 109.9 . .
O28 C20 H20B 109.9 . .
C19 C20 H20B 109.9 . .
H20A C20 H20B 108.3 . .
O28 C21 C24 112.6(3) . 4_656
O28 C21 H21A 109.1 . .
C24 C21 H21A 109.1 4_656 .
O28 C21 H21B 109.1 . .
C24 C21 H21B 109.1 4_656 .
H21A C21 H21B 107.8 . .
N9 C22 C23 112.4(2) . .
N9 C22 H22A 109.1 . .
C23 C22 H22A 109.1 . .
N9 C22 H22B 109.1 . .
C23 C22 H22B 109.1 . .
H22A C22 H22B 107.9 . .
O1 C23 C22 109.7(2) . .
O1 C23 H23A 109.7 . .
C22 C23 H23A 109.7 . .
O1 C23 H23B 109.7 . .
C22 C23 H23B 109.7 . .
H23A C23 H23B 108.2 . .
O1 C24 C21 107.4(3) . 4_656
O1 C24 H24A 110.2 . .
C21 C24 H24A 110.2 4_656 .
O1 C24 H24B 110.2 . .
C21 C24 H24B 110.2 4_656 .
H24A C24 H24B 108.5 . .

loop_
_geom_bond_atom_site_label_1
_geom_bond_atom_site_label_2
_geom_bond_distance
_geom_bond_site_symmetry_2
Fe1 N1 2.105(2) .
Fe1 N1 2.105(2) 4_656
Fe1 N2 2.182(2) 4_656
Fe1 N2 2.182(2) .
Fe1 N3 2.234(2) .
Fe1 N3 2.234(2) 4_656
S1 C1 1.626(3) .
O1 C24 1.416(4) .
O1 C23 1.424(4) .
O28 C20 1.422(4) .
O28 C21 1.424(4) .
N1 C1 1.161(3) .
N2 C7 1.337(3) .
N2 C11 1.353(3) .
N3 C2 1.343(3) .
N3 C6 1.353(3) .
N4 C12 1.401(3) .
N4 C6 1.426(3) .
N4 C7 1.438(3) .
N5 C12 1.329(3) .
N5 C13 1.354(3) .
N6 C12 1.336(3) .
N6 C14 1.349(3) .
N7 C14 1.339(3) .
N7 C13 1.350(3) .
N8 C13 1.341(3) .
N8 C15 1.467(3) .
N8 C17 1.472(4) .
N9 C14 1.361(3) .
N9 C22 1.451(3) .
N9 C19 1.469(3) .
C2 C3 1.371(4) .
C2 H2 0.9500 .
C3 C4 1.394(4) .
C3 H3 0.9500 .
C4 C5 1.365(4) .
C4 H4 0.9500 .
C5 C6 1.383(3) .
C5 H5 0.9500 .
C7 C8 1.383(4) .
C8 C9 1.379(4) .
C8 H8 0.9500 .
C9 C10 1.381(4) .
C9 H9 0.9500 .
C10 C11 1.373(4) .
C10 H10 0.9500 .
C11 H11 0.9500 .
C15 C16 1.509(5) .
C15 H15A 0.9900 .
C15 H15B 0.9900 .
C16 H16A 0.9800 .
C16 H16B 0.9800 .
C16 H16C 0.9800 .
C17 C18 1.488(7) .
C17 H17A 0.9900 .
C17 H17B 0.9900 .
C18 H18A 0.9800 .
C18 H18B 0.9800 .
C18 H18C 0.9800 .
C19 C20 1.503(4) .
C19 H19A 0.9900 .
C19 H19B 0.9900 .
C20 H20A 0.9900 .
C20 H20B 0.9900 .
C21 C24 1.503(5) 4_656
C21 H21A 0.9900 .
C21 H21B 0.9900 .
C22 C23 1.521(4) .
C22 H22A 0.9900 .
C22 H22B 0.9900 .
C23 H23A 0.9900 .
C23 H23B 0.9900 .
C24 C21 1.503(5) 4_656
C24 H24A 0.9900 .
C24 H24B 0.9900 .

loop_
_platon_squeeze_void_nr
_platon_squeeze_void_average_x
_platon_squeeze_void_average_y
_platon_squeeze_void_average_z
_platon_squeeze_void_volume
_platon_squeeze_void_count_electrons
_platon_squeeze_void_content
1 0.000 0.238 0.250 63 18 ' '
2 0.000 0.762 0.750 63 18 ' '
3 0.500 0.738 0.250 63 18 ' '
4 0.500 0.262 0.750 63 18 ' '
